data_1556810
loop_
_publ_author_name
'Sanjuan-Szklarz, W Fabiola'
'Hoser, Anna A.'
'Gutmann, Matthias'
'Madsen, Anders \/Ostergaard'
'Wo\'zniak, Krzysztof'

_publ_section_title
;
 Yes, one can obtain better quality structures from routine X-ray data
 collection.
;
_journal_issue 'Pt 1'
_journal_name_full IUCrJ
_journal_page_first 61
_journal_page_last 70
_journal_paper_doi 10.1107/S2052252515020941
_journal_volume 3
_journal_year 2016
_chemical_formula_sum 'C6 H7 Cl N'
_chemical_formula_weight 128.58
_space_group_IT_number 2
_space_group_name_Hall '-P 1'
_space_group_name_H-M_alt 'P -1'
_symmetry_cell_setting triclinic
_symmetry_space_group_name_H-M 'P -1'
_audit_creation_date 2008-07-30T15:42
_audit_creation_method 'from EXP file using GSAS2CIF'
_audit_update_record ' 2008-07-30T15:42  Initial CIF as created by GSAS2CIF'
_cell_angle_alpha 85.260(11)
_cell_angle_beta 76.735(11)
_cell_angle_gamma 73.823(11)
_cell_formula_units_Z 4
_cell_length_a 6.5742(10)
_cell_length_b 7.6702(12)
_cell_length_c 12.6360(19)
_cell_volume 595.50(16)
_computing_structure_refinement GSAS
_pd_block_id 2008-07-30T15:42|BENZ100D_phase1|Matthias||
_pd_phase_name 'Benzidine 100 K 2xtals 3D profile'
_refine_ls_goodness_of_fit_all 2.62
_refine_ls_matrix_type full
_refine_ls_number_parameters 283
_refine_ls_number_restraints 0
_refine_ls_shift/su_max 0.01
_refine_ls_shift/su_mean 0.00
_cod_data_source_file fc5011.cif
_cod_data_source_block BENZ100D_phase_1
_cod_depositor_comments
;
The following automatic conversions were performed:

data item '_geom_angle_publ_flag' value 'N' was changed to 'n' in
accordance with the
/home/saulius/struct/COD-crude-data/automatic-downloads/DataCite-retrospective/IUCr/depositions/lib/dictionaries/cif_core.dic
dictionary named 'cif_core.dic' version 2.4.2 last updated on
2011-04-26 (48 times).

data item '_geom_bond_publ_flag' value 'N' was changed to 'n' in
accordance with the
/home/saulius/struct/COD-crude-data/automatic-downloads/DataCite-retrospective/IUCr/depositions/lib/dictionaries/cif_core.dic
dictionary named 'cif_core.dic' version 2.4.2 last updated on
2011-04-26 (29 times).

Automatic conversion script
Id: cif_fix_values 7556 2019-12-06 15:28:31Z antanas 
;
_cod_database_code 1556810

loop_
_symmetry_equiv_pos_site_id
_symmetry_equiv_pos_as_xyz
1 +x,+y,+z
-1 -x,-y,-z

loop_
_atom_site_aniso_label
_atom_site_aniso_U_11
_atom_site_aniso_U_12
_atom_site_aniso_U_13
_atom_site_aniso_U_22
_atom_site_aniso_U_23
_atom_site_aniso_U_33
Cl1 0.00994(26 -0.00326(22 -0.00029(19 0.00701(24 0.00020(20 0.00765(24
Cl2 0.01030(27 -0.00353(23 -0.00094(20 0.00825(26 0.00029(21 0.00872(25
N1 0.01117(29 -0.00315(25 -0.00088(21 0.00868(28 -0.00043(21 0.00590(25
N2 0.01065(29 -0.00243(25 -0.00092(21 0.00974(29 -0.00094(22 0.00568(25
C1 0.0082(4) -0.00151(31 -0.00096(27 0.0067(4) -0.00055(27 0.00506(33
C2 0.0111(4) -0.00244(32 -0.00055(28 0.00640(34 -0.00034(27 0.00616(33
C3 0.0117(4) -0.00266(33 -0.00014(28 0.00673(35 -0.00027(27 0.00523(32
C4 0.0080(4) -0.00198(33 -0.00100(29 0.0065(4) -0.00041(29 0.00513(34
C5 0.0124(4) -0.00247(32 -0.00088(28 0.00597(34 -0.00011(27 0.00612(33
C6 0.0119(4) -0.00233(33 -0.00090(29 0.00617(34 0.00062(27 0.00602(33
C7 0.0076(4) -0.00234(32 -0.00095(27 0.0075(4) -0.00063(28 0.00581(34
C8 0.0121(4) -0.00552(35 0.00003(29 0.0099(4) -0.00167(29 0.00669(34
C9 0.0116(4) -0.00541(34 0.00094(28 0.0092(4) -0.00155(29 0.00613(33
C10 0.0076(4) -0.00269(33 -0.00026(28 0.0075(4) -0.00061(30 0.00507(35
C11 0.0110(4) -0.00467(33 0.00036(28 0.0083(4) -0.00140(28 0.00647(33
C12 0.0108(4) -0.00375(33 0.00042(28 0.0081(4) -0.00090(28 0.00622(33
H1 0.0295(12) -0.0068(9) -0.0037(9) 0.0141(9) -0.0030(8) 0.0199(11)
H2 0.0173(10) -0.0086(10) 0.0001(8) 0.0301(13) -0.0017(9) 0.0201(10)
H3 0.0302(13) -0.0004(10) -0.0071(9) 0.0205(11) 0.0008(8) 0.0152(10)
H4 0.0411(15) -0.0085(10) -0.0015(10) 0.0123(9) -0.0044(8) 0.0218(11)
H5 0.0344(13) -0.0068(10) -0.0038(9) 0.0155(10) -0.0053(8) 0.0181(10)
H6 0.0297(13) -0.0016(10) -0.0094(9) 0.0227(11) 0.0011(9) 0.0172(10)
H7 0.0166(10) -0.0072(10) 0.0003(8) 0.0353(15) -0.0028(10) 0.0199(11)
H8 0.0387(14) -0.0104(11) -0.0002(9) 0.0176(10) 0.0044(8) 0.0157(10)
H9 0.0411(15) -0.0057(10) -0.0017(10) 0.0119(9) -0.0031(8) 0.0212(11)
H10 0.0389(14) -0.0111(11) 0.0006(9) 0.0177(10) 0.0040(8) 0.0157(10)
H11 0.0370(14) -0.0169(11) 0.0013(10) 0.0248(12) -0.0092(9) 0.0203(11)
H12 0.0383(15) -0.0214(12) 0.0029(10) 0.0265(13) 0.0007(10) 0.0210(11)
H13 0.0350(14) -0.0166(11) 0.0017(10) 0.0233(12) -0.0086(9) 0.0232(11)
H14 0.0340(14) -0.0159(11) 0.0032(9) 0.0243(12) 0.0011(9) 0.0190(11)

loop_
_atom_site_type_symbol
_atom_site_label
_atom_site_fract_x
_atom_site_fract_y
_atom_site_fract_z
_atom_site_occupancy
_atom_site_thermal_displace_type
_atom_site_U_iso_or_equiv
_atom_site_symmetry_multiplicity
Cl Cl1 0.04010(11) 0.17604(10) 0.08085(6) 1.0 Uani 0.00829 2
Cl Cl2 0.46053(12) 0.32479(10) 0.91129(6) 1.0 Uani 0.00909 2
N N1 1.10311(12) 0.56618(11) 0.11560(6) 1.0 Uani 0.00863 2
N N2 0.41191(12) 0.92370(11) 0.88632(6) 1.0 Uani 0.00885 2
C C1 0.99395(16) 0.61901(14) 0.22696(8) 1.0 Uani 0.00679 2
C C2 0.93444(17) 0.49031(14) 0.30263(8) 1.0 Uani 0.00807 2
C C3 0.83674(17) 0.54252(14) 0.40961(8) 1.0 Uani 0.00813 2
C C4 0.79440(15) 0.72264(13) 0.44164(7) 1.0 Uani 0.00657 2
C C5 0.85536(17) 0.84926(14) 0.36246(8) 1.0 Uani 0.00835 2
C C6 0.95732(17) 0.79810(14) 0.25573(8) 1.0 Uani 0.00825 2
C C7 0.51297(16) 0.87103(14) 0.77363(8) 1.0 Uani 0.00697 2
C C8 0.63241(17) 0.97717(15) 0.70667(8) 1.0 Uani 0.00928 2
C C9 0.72195(17) 0.92875(15) 0.59874(8) 1.0 Uani 0.00882 2
C C10 0.69380(15) 0.77567(13) 0.55619(7) 1.0 Uani 0.00674 2
C C11 0.57234(17) 0.67197(14) 0.62643(8) 1.0 Uani 0.00846 2
C C12 0.48197(17) 0.71823(14) 0.73480(8) 1.0 Uani 0.00845 2
H H1 1.1026(4) 0.43410(33) 0.10109(20) 1.0 Uani 0.02111 2
H H2 1.2642(4) 0.5753(4) 0.09945(21) 1.0 Uani 0.02265 2
H H3 1.0324(5) 0.6528(4) 0.05786(20) 1.0 Uani 0.02298 2
H H4 0.9680(5) 0.35024(34) 0.27889(22) 1.0 Uani 0.02541 2
H H5 0.4122(5) 1.05623(35) 0.89895(20) 1.0 Uani 0.02265 2
H H6 0.4880(5) 0.8378(4) 0.94291(21) 1.0 Uani 0.02368 2
H H7 0.2514(4) 0.9147(4) 0.90549(21) 1.0 Uani 0.02448 2
H H8 0.7992(5) 0.4395(4) 0.46934(20) 1.0 Uani 0.02464 2
H H9 0.8200(5) 0.99069(34) 0.38299(22) 1.0 Uani 0.0257 2
H H10 1.0068(5) 0.8976(4) 0.19604(20) 1.0 Uani 0.02473 2
H H11 0.6536(5) 1.0968(4) 0.73850(21) 1.0 Uani 0.02633 2
H H12 0.8161(5) 1.0119(4) 0.54821(22) 1.0 Uani 0.02757 2
H H13 0.5450(5) 0.5523(4) 0.59722(22) 1.0 Uani 0.0262 2
H H14 0.3888(5) 0.6353(4) 0.78816(21) 1.0 Uani 0.02567 2

loop_
_atom_type_symbol
_atom_type_number_in_cell
Cl 4.0
N 4.0
C 24.0
H 28.0

loop_
_geom_angle_atom_site_label_1
_geom_angle_atom_site_label_2
_geom_angle_atom_site_label_3
_geom_angle
_geom_angle_site_symmetry_1
_geom_angle_site_symmetry_3
_geom_angle_publ_flag
C1 N1 H1 111.50(16) 1_555 1_555 n
C1 N1 H2 110.45(16) 1_555 1_555 n
C1 N1 H3 112.61(17) 1_555 1_555 n
H1 N1 H2 109.33(23) 1_555 1_555 n
H1 N1 H3 107.92(21) 1_555 1_555 n
H2 N1 H3 104.77(22) 1_555 1_555 n
C7 N2 H5 111.12(16) 1_555 1_555 n
C7 N2 H6 112.97(18) 1_555 1_555 n
C7 N2 H7 110.24(16) 1_555 1_555 n
H5 N2 H6 108.31(21) 1_555 1_555 n
H5 N2 H7 108.76(24) 1_555 1_555 n
H6 N2 H7 105.20(23) 1_555 1_555 n
N1 C1 C2 119.99(9) 1_555 1_555 n
N1 C1 C6 118.66(8) 1_555 1_555 n
C2 C1 C6 121.32(9) 1_555 1_555 n
C1 C2 C3 119.02(10) 1_555 1_555 n
C1 C2 H4 120.14(17) 1_555 1_555 n
C3 C2 H4 120.81(17) 1_555 1_555 n
C2 C3 C4 121.41(9) 1_555 1_555 n
C2 C3 H8 118.58(18) 1_555 1_555 n
C4 C3 H8 119.97(17) 1_555 1_555 n
C3 C4 C5 117.86(9) 1_555 1_555 n
C3 C4 C10 120.85(8) 1_555 1_555 n
C5 C4 C10 121.28(9) 1_555 1_555 n
C4 C5 C6 121.34(10) 1_555 1_555 n
C4 C5 H9 120.21(17) 1_555 1_555 n
C6 C5 H9 118.43(17) 1_555 1_555 n
C1 C6 C5 119.03(9) 1_555 1_555 n
C1 C6 H10 120.77(17) 1_555 1_555 n
C5 C6 H10 120.20(18) 1_555 1_555 n
N2 C7 C8 119.65(9) 1_555 1_555 n
N2 C7 C12 119.09(8) 1_555 1_555 n
C8 C7 C12 121.24(9) 1_555 1_555 n
C7 C8 C9 119.07(9) 1_555 1_555 n
C7 C8 H11 120.05(17) 1_555 1_555 n
C9 C8 H11 120.88(17) 1_555 1_555 n
C8 C9 C10 121.48(9) 1_555 1_555 n
C8 C9 H12 118.00(18) 1_555 1_555 n
C10 C9 H12 120.51(18) 1_555 1_555 n
C4 C10 C9 121.06(8) 1_555 1_555 n
C4 C10 C11 121.21(8) 1_555 1_555 n
C9 C10 C11 117.71(9) 1_555 1_555 n
C10 C11 C12 121.57(9) 1_555 1_555 n
C10 C11 H13 120.54(17) 1_555 1_555 n
C12 C11 H13 117.88(17) 1_555 1_555 n
C7 C12 C11 118.93(9) 1_555 1_555 n
C7 C12 H14 120.69(18) 1_555 1_555 n
C11 C12 H14 120.38(18) 1_555 1_555 n

loop_
_geom_bond_atom_site_label_1
_geom_bond_atom_site_label_2
_geom_bond_distance
_geom_bond_site_symmetry_2
_geom_bond_publ_flag
N1 C1 1.4588(13) 1_555 n
N1 H1 1.0454(26) 1_555 n
N1 H2 1.0523(25) 1_555 n
N1 H3 1.0456(25) 1_555 n
N2 C7 1.4641(13) 1_555 n
N2 H5 1.0425(26) 1_555 n
N2 H6 1.0480(25) 1_555 n
N2 H7 1.0472(25) 1_555 n
C1 C2 1.3889(14) 1_555 n
C1 C6 1.3911(15) 1_555 n
C2 C3 1.3958(15) 1_555 n
C2 H4 1.0879(27) 1_555 n
C3 C4 1.4059(15) 1_555 n
C3 H8 1.0861(25) 1_555 n
C4 C5 1.4061(13) 1_555 n
C4 C10 1.4853(13) 1_555 n
C5 C6 1.3958(15) 1_555 n
C5 H9 1.0847(28) 1_555 n
C6 H10 1.0900(25) 1_555 n
C7 C8 1.3902(14) 1_555 n
C7 C12 1.3892(14) 1_555 n
C8 C9 1.3921(15) 1_555 n
C8 H11 1.0865(27) 1_555 n
C9 C10 1.4046(14) 1_555 n
C9 H12 1.0810(26) 1_555 n
C10 C11 1.4036(13) 1_555 n
C11 C12 1.3941(15) 1_555 n
C11 H13 1.0903(27) 1_555 n
C12 H14 1.0915(26) 1_555 n
